data_2232341
loop_
_publ_author_name
'Golenia, Irina A.'
'Boyko, Alexander N.'
'Kotova, Natalia V.'
'Haukka, Matti'
'Kalibabchuk, Valentina A.'

_publ_section_title
;
 <i>fac</i>-Tris(pyridine-2-carboxylato-\k^2^<i>N</i>,<i>O</i>)cobalt(III)
;
_journal_coeditor_code HY2479
_journal_issue 11
_journal_name_full 'Acta Crystallographica Section E'
_journal_page_first m1596
_journal_page_last m1597
_journal_paper_doi 10.1107/S1600536811043303
_journal_volume 67
_journal_year 2011
_chemical_formula_iupac '[Co (C6 H4 N O2)3]'
_chemical_formula_moiety 'C18 H12 Co N3 O6'
_chemical_formula_sum 'C18 H12 Co N3 O6'
_chemical_formula_weight 425.24
_chemical_name_systematic
;
<i>fac</i>-Tris(pyridine-2-carboxylato-\k^2^<i>N</i>,<i>O</i>)cobalt(III)
;
_space_group_IT_number 168
_symmetry_cell_setting hexagonal
_symmetry_space_group_name_Hall 'P 6'
_symmetry_space_group_name_H-M 'P 6'
_atom_sites_solution_hydrogens geom
_atom_sites_solution_primary direct
_atom_sites_solution_secondary difmap
_audit_creation_method SHELXL-97
_cell_angle_alpha 90.00
_cell_angle_beta 90.00
_cell_angle_gamma 120.00
_cell_formula_units_Z 2
_cell_length_a 12.8617(12)
_cell_length_b 12.8617(12)
_cell_length_c 6.2122(9)
_cell_measurement_reflns_used 713
_cell_measurement_temperature 120(2)
_cell_measurement_theta_max 24.48
_cell_measurement_theta_min 3.20
_cell_volume 889.96(17)
_computing_cell_refinement 'DENZO/SCALEPACK (Otwinowski & Minor, 1997)'
_computing_data_collection 'COLLECT (Nonius, 1998)'
_computing_data_reduction 'DENZO/SCALEPACK (Otwinowski & Minor, 1997)'
_computing_molecular_graphics 'DIAMOND (Brandenburg, 1999)'
_computing_publication_material 'SHELXL97 (Sheldrick, 2008)'
_computing_structure_refinement 'SHELXL97 (Sheldrick, 2008)'
_computing_structure_solution 'SIR2004 (Burla <i>et al.</i>, 2005)'
_diffrn_ambient_temperature 120(2)
_diffrn_detector_area_resol_mean 9
_diffrn_measured_fraction_theta_full 0.993
_diffrn_measured_fraction_theta_max 0.993
_diffrn_measurement_device '95mm CCD camera on \k-goniostat'
_diffrn_measurement_device_type 'Nonius KappaCCD'
_diffrn_measurement_method '\f and \w scans with \k offset'
_diffrn_radiation_monochromator 'horizontally mounted graphite crystal'
_diffrn_radiation_source 'fine-focus sealed tube'
_diffrn_radiation_type MoK\a
_diffrn_radiation_wavelength 0.71073
_diffrn_reflns_av_R_equivalents 0.0428
_diffrn_reflns_av_sigmaI/netI 0.0346
_diffrn_reflns_limit_h_max 15
_diffrn_reflns_limit_h_min -15
_diffrn_reflns_limit_k_max 15
_diffrn_reflns_limit_k_min -15
_diffrn_reflns_limit_l_max 7
_diffrn_reflns_limit_l_min -7
_diffrn_reflns_number 5635
_diffrn_reflns_theta_full 25.00
_diffrn_reflns_theta_max 25.00
_diffrn_reflns_theta_min 3.17
_exptl_absorpt_coefficient_mu 1.006
_exptl_absorpt_correction_T_max 0.9695
_exptl_absorpt_correction_T_min 0.8001
_exptl_absorpt_correction_type multi-scan
_exptl_absorpt_process_details '(DENZO/SCALEPACK; Otwinowski & Minor, 1997)'
_exptl_crystal_colour pink
_exptl_crystal_density_diffrn 1.587
_exptl_crystal_density_method 'not measured'
_exptl_crystal_description block
_exptl_crystal_F_000 432
_exptl_crystal_size_max 0.23
_exptl_crystal_size_mid 0.08
_exptl_crystal_size_min 0.03
_refine_diff_density_max 1.048
_refine_diff_density_min -0.594
_refine_ls_abs_structure_details 'Flack (1983), 400 Friedel pairs'
_refine_ls_abs_structure_Flack -0.02(7)
_refine_ls_extinction_method none
_refine_ls_goodness_of_fit_ref 1.158
_refine_ls_hydrogen_treatment constr
_refine_ls_matrix_type full
_refine_ls_number_parameters 86
_refine_ls_number_reflns 978
_refine_ls_number_restraints 1
_refine_ls_restrained_S_all 1.157
_refine_ls_R_factor_all 0.0753
_refine_ls_R_factor_gt 0.0682
_refine_ls_shift/su_max 0.000
_refine_ls_shift/su_mean 0.000
_refine_ls_structure_factor_coef Fsqd
_refine_ls_weighting_details 'calc w=1/[\s^2^(Fo^2^)+(0.1316P)^2^+0.9442P] where P=(Fo^2^+2Fc^2^)/3'
_refine_ls_weighting_scheme calc
_refine_ls_wR_factor_gt 0.1873
_refine_ls_wR_factor_ref 0.1972
_reflns_number_gt 893
_reflns_number_total 978
_reflns_threshold_expression I>2\s(I)
_cod_data_source_file hy2479.cif
_cod_data_source_block I
_cod_original_cell_volume 890.0(2)
_cod_database_code 2232341
_cod_database_fobs_code 2232341

loop_
_symmetry_equiv_pos_as_xyz
'x, y, z'
'x-y, x, z'
'-y, x-y, z'
'-x, -y, z'
'-x+y, -x, z'
'y, -x+y, z'

loop_
_atom_site_type_symbol
_atom_site_label
_atom_site_fract_x
_atom_site_fract_y
_atom_site_fract_z
_atom_site_U_iso_or_equiv
_atom_site_adp_type
_atom_site_calc_flag
_atom_site_refinement_flags
_atom_site_occupancy
_atom_site_symmetry_multiplicity
Co Co1 0.3333 0.6667 0.3408(2) 0.0379(5) Uani d S 1 3
O O1 0.4550(7) 0.7860(7) 0.5147(11) 0.0514(18) Uani d . 1 1
O O2 0.6490(9) 0.8907(8) 0.5627(16) 0.083(3) Uani d . 1 1
N N1 0.4619(6) 0.6785(6) 0.1705(12) 0.0332(15) Uani d . 1 1
C C1 0.4622(10) 0.6303(9) -0.0009(17) 0.051(2) Uani d . 1 1
H H1 0.3875 0.5756 -0.0656 0.061 Uiso calc R 1 1
C C2 0.5687(9) 0.6533(9) -0.1037(17) 0.050(2) Uani d . 1 1
H H2 0.5659 0.6145 -0.2355 0.061 Uiso calc R 1 1
C C3 0.6747(10) 0.7308(9) -0.0138(18) 0.052(2) Uani d . 1 1
H H3 0.7483 0.7480 -0.0795 0.062 Uiso calc R 1 1
C C4 0.6729(9) 0.7796(9) 0.159(2) 0.052(3) Uani d . 1 1
H H4 0.7469 0.8358 0.2241 0.062 Uiso calc R 1 1
C C5 0.5690(8) 0.7548(9) 0.2577(18) 0.048(2) Uani d . 1 1
C C6 0.5660(11) 0.8159(9) 0.4512(18) 0.057(3) Uani d . 1 1

loop_
_atom_site_aniso_label
_atom_site_aniso_U_11
_atom_site_aniso_U_22
_atom_site_aniso_U_33
_atom_site_aniso_U_12
_atom_site_aniso_U_13
_atom_site_aniso_U_23
Co1 0.0513(7) 0.0513(7) 0.0111(8) 0.0256(3) 0.000 0.000
O1 0.067(4) 0.066(4) 0.018(4) 0.031(4) -0.007(3) -0.008(3)
O2 0.105(7) 0.067(5) 0.054(6) 0.027(4) -0.036(5) 0.004(4)
N1 0.045(4) 0.047(4) 0.014(3) 0.028(3) -0.001(3) 0.007(3)
C1 0.065(5) 0.056(5) 0.034(5) 0.031(4) 0.006(4) 0.008(4)
C2 0.061(5) 0.058(5) 0.041(6) 0.036(5) 0.010(4) 0.006(4)
C3 0.060(6) 0.059(6) 0.046(6) 0.038(5) 0.014(5) 0.016(5)
C4 0.042(5) 0.067(6) 0.055(7) 0.033(4) 0.012(5) 0.023(6)
C5 0.048(5) 0.057(5) 0.042(6) 0.029(4) -0.005(4) 0.021(5)
C6 0.071(7) 0.052(6) 0.036(6) 0.021(5) -0.027(6) 0.010(5)

loop_
_atom_type_symbol
_atom_type_description
_atom_type_scat_dispersion_real
_atom_type_scat_dispersion_imag
_atom_type_scat_source
C C 0.0033 0.0016 'International Tables Vol C Tables 4.2.6.8 and 6.1.1.4'
H H 0.0000 0.0000 'International Tables Vol C Tables 4.2.6.8 and 6.1.1.4'
N N 0.0061 0.0033 'International Tables Vol C Tables 4.2.6.8 and 6.1.1.4'
O O 0.0106 0.0060 'International Tables Vol C Tables 4.2.6.8 and 6.1.1.4'
Co Co 0.3494 0.9721 'International Tables Vol C Tables 4.2.6.8 and 6.1.1.4'

loop_
_geom_angle_atom_site_label_1
_geom_angle_atom_site_label_2
_geom_angle_atom_site_label_3
_geom_angle_site_symmetry_1
_geom_angle_site_symmetry_3
_geom_angle
O1 Co1 O1 3_665 . 90.6(3)
O1 Co1 O1 3_665 5_565 90.6(3)
O1 Co1 O1 . 5_565 90.6(3)
O1 Co1 N1 3_665 3_665 85.4(3)
O1 Co1 N1 . 3_665 92.1(2)
O1 Co1 N1 5_565 3_665 175.1(3)
O1 Co1 N1 3_665 5_565 92.1(2)
O1 Co1 N1 . 5_565 175.1(3)
O1 Co1 N1 5_565 5_565 85.4(3)
N1 Co1 N1 3_665 5_565 92.1(3)
O1 Co1 N1 3_665 . 175.1(3)
O1 Co1 N1 . . 85.4(3)
O1 Co1 N1 5_565 . 92.1(2)
N1 Co1 N1 3_665 . 92.1(3)
N1 Co1 N1 5_565 . 92.1(3)
C6 O1 Co1 . . 113.3(7)
C1 N1 C5 . . 117.1(9)
C1 N1 Co1 . . 131.3(7)
C5 N1 Co1 . . 111.5(7)
N1 C1 C2 . . 122.4(10)
N1 C1 H1 . . 118.8
C2 C1 H1 . . 118.8
C3 C2 C1 . . 119.3(10)
C3 C2 H2 . . 120.4
C1 C2 H2 . . 120.4
C4 C3 C2 . . 117.6(10)
C4 C3 H3 . . 121.2
C2 C3 H3 . . 121.2
C3 C4 C5 . . 122.2(11)
C3 C4 H4 . . 118.9
C5 C4 H4 . . 118.9
N1 C5 C4 . . 121.4(11)
N1 C5 C6 . . 115.8(10)
C4 C5 C6 . . 122.5(11)
O2 C6 O1 . . 116.2(13)
O2 C6 C5 . . 130.0(13)
O1 C6 C5 . . 113.8(10)

loop_
_geom_bond_atom_site_label_1
_geom_bond_atom_site_label_2
_geom_bond_site_symmetry_2
_geom_bond_distance
Co1 O1 3_665 1.889(7)
Co1 O1 . 1.889(7)
Co1 O1 5_565 1.889(7)
Co1 N1 3_665 1.904(7)
Co1 N1 5_565 1.904(7)
Co1 N1 . 1.904(7)
O1 C6 . 1.339(15)
O2 C6 . 1.232(14)
N1 C1 . 1.233(14)
N1 C5 . 1.343(12)
C1 C2 . 1.402(14)
C1 H1 . 0.9500
C2 C3 . 1.344(16)
C2 H2 . 0.9500
C3 C4 . 1.251(15)
C3 H3 . 0.9500
C4 C5 . 1.354(14)
C4 H4 . 0.9500
C5 C6 . 1.447(15)

loop_
_geom_hbond_atom_site_label_D
_geom_hbond_atom_site_label_H
_geom_hbond_atom_site_label_A
_geom_hbond_site_symmetry_A
_geom_hbond_distance_DH
_geom_hbond_distance_HA
_geom_hbond_distance_DA
_geom_hbond_angle_DHA
C3 H3 O2 2_654 0.95 2.60 3.212(14) 123

loop_
_geom_torsion_atom_site_label_1
_geom_torsion_atom_site_label_2
_geom_torsion_atom_site_label_3
_geom_torsion_atom_site_label_4
_geom_torsion_site_symmetry_1
_geom_torsion
O1 Co1 O1 C6 3_665 179.0(6)
O1 Co1 O1 C6 5_565 88.4(8)
N1 Co1 O1 C6 . -3.7(7)
O1 Co1 N1 C1 . -175.4(8)
O1 Co1 N1 C1 5_565 94.2(9)
N1 Co1 N1 C1 3_665 -83.4(7)
N1 Co1 N1 C1 5_565 8.8(8)
O1 Co1 N1 C5 . 3.7(6)
O1 Co1 N1 C5 5_565 -86.7(6)
N1 Co1 N1 C5 3_665 95.7(7)
N1 Co1 N1 C5 5_565 -172.1(6)
C5 N1 C1 C2 . -0.3(13)
Co1 N1 C1 C2 . 178.7(6)
N1 C1 C2 C3 . -0.2(14)
C1 C2 C3 C4 . -0.2(14)
C2 C3 C4 C5 . 1.2(15)
C1 N1 C5 C4 . 1.3(13)
Co1 N1 C5 C4 . -177.9(7)
C1 N1 C5 C6 . 176.1(7)
Co1 N1 C5 C6 . -3.1(8)
C3 C4 C5 N1 . -1.8(14)
C3 C4 C5 C6 . -176.3(8)
Co1 O1 C6 O2 . -177.8(7)
Co1 O1 C6 C5 . 2.9(9)
N1 C5 C6 O2 . -179.0(10)
C4 C5 C6 O2 . -4.2(13)
N1 C5 C6 O1 . 0.2(9)
C4 C5 C6 O1 . 174.9(9)
